data_8102927
loop_
_publ_author_name
'Ewald, B.'
'Prots, Yu.'
'Kniep, R.'

_publ_section_title
;
Crystal structure of dilanthanum tris(monohydrogenphosphate(III)), 
La~2~(HPO~3~)~3~
;
_journal_issue 4
_journal_name_full 'Zeitschrift f\"ur Kristallographie - New Crystal Structures'
_journal_page_first 533
_journal_page_last 534
_journal_volume 220
_journal_year 2005
_chemical_formula_structural La~2~(HPO~3~)~3~
_chemical_formula_sum 'H3 La2 O9 P3'
_chemical_formula_weight 517.75
_chemical_name_systematic
; 
 dilanthanum tris(monohydrogenphosphate(III)) La~2~(HPO~3~)~3~
;
_space_group_IT_number 62
_symmetry_cell_setting orthorhombic
_symmetry_space_group_name_Hall '-P 2ac 2n'
_symmetry_space_group_name_H-M 'P n m a'
_atom_sites_solution_hydrogens difmap
_atom_sites_solution_primary direct
_atom_sites_solution_secondary difmap
_audit_creation_date 2005-10-18T16:00:00-00:00
_audit_creation_method 'WinGX routine CIF_UPDATE'
_cell_angle_alpha 90.00
_cell_angle_beta 90.00
_cell_angle_gamma 90.00
_cell_formula_units_Z 4
_cell_length_a 8.3050(17)
_cell_length_b 14.579(3)
_cell_length_c 7.0590(14)
_cell_measurement_temperature 295(2)
_cell_volume 854.7(3)
_computing_cell_refinement 'CrystalClear (Rigaku Corp., 2000)'
_computing_data_collection 'CrystalClear (Rigaku Corp., 2000)'
_computing_data_reduction 'CrystalClear (Rigaku Corp., 2000)'
_computing_structure_refinement 'SHELXL-97 (Sheldrick, 1997)'
_diffrn_ambient_temperature 295.15
_diffrn_detector_area_resol_mean 14.6199
_diffrn_measurement_details
;
scan:
    Number of images: 400
               Slice: -100.0000 - 140.0000
         Image width: 0.6000
            Exp time: 90.0000
       Rotation axis: Phi
               Omega: 0.0000
                 Chi: 0.0000
                 Phi: 0.0000
                 XTD: 40.2700
              2theta: -25.0000
scan:
    Number of images: 100
               Slice: -40.0000 - 20.0000
         Image width: 0.6000
            Exp time: 90.0000
       Rotation axis: Omega
               Omega: 0.0000
                 Chi: -90.0000
                 Phi: 20.0000
                 XTD: 40.2700
              2theta: -25.0000

;
_diffrn_measurement_device 'Rigaku AFC7'
_diffrn_measurement_method oscillation
_diffrn_radiation_detector 'Mercury CCD'
_diffrn_radiation_monochromator 'Graphite Monochromator'
_diffrn_radiation_source 'Sealed Tube'
_diffrn_radiation_type MoK\a
_diffrn_radiation_wavelength 0.7107
_diffrn_reflns_av_R_equivalents 0.056
_diffrn_reflns_limit_h_max 12
_diffrn_reflns_limit_h_min -12
_diffrn_reflns_limit_k_max 21
_diffrn_reflns_limit_k_min -18
_diffrn_reflns_limit_l_max 10
_diffrn_reflns_limit_l_min -8
_diffrn_reflns_number 7476
_diffrn_reflns_reduction_process 'Lp corrections applied'
_diffrn_reflns_theta_max 32.46
_diffrn_reflns_theta_min 2.79
_diffrn_source_current 40.0000
_diffrn_source_power 2.0000
_diffrn_source_voltage 50.0000
_exptl_absorpt_coefficient_mu 10.448
_exptl_absorpt_correction_T_max 1.0000
_exptl_absorpt_correction_T_min 0.6925
_exptl_absorpt_correction_type multi-scan
_exptl_crystal_colour colorless
_exptl_crystal_density_diffrn 4.024
_exptl_crystal_density_method 'not measured'
_exptl_crystal_description platelet
_exptl_crystal_F_000 936
_exptl_crystal_size_max 0.080
_exptl_crystal_size_mid 0.040
_exptl_crystal_size_min 0.010
_refine_diff_density_max 1.256
_refine_diff_density_min -1.106
_refine_ls_extinction_coef 0.00047(16)
_refine_ls_extinction_expression Fc^*^=kFc[1+0.001xFc^2^\l^3^/sin(2\q)]^-1/4^
_refine_ls_extinction_method SHELXL
_refine_ls_goodness_of_fit_ref 1.160
_refine_ls_hydrogen_treatment mixed
_refine_ls_matrix_type full
_refine_ls_number_parameters 74
_refine_ls_number_reflns 1591
_refine_ls_number_restraints 0
_refine_ls_restrained_S_all 1.160
_refine_ls_R_factor_all 0.059
_refine_ls_R_factor_gt 0.042
_refine_ls_shift/su_max 0.001
_refine_ls_shift/su_mean 0.000
_refine_ls_structure_factor_coef Fsqd
_refine_ls_weighting_details 'calc w=1/[\s^2^(Fo^2^)+(0.0000P)^2^+5.0674P] where P=(Fo^2^+2Fc^2^)/3'
_refine_ls_weighting_scheme calc
_refine_ls_wR_factor_gt 0.066
_refine_ls_wR_factor_ref 0.069
_reflns_number_gt 1343
_reflns_number_total 1591
_reflns_threshold_expression >2sigma(I)
_cod_data_source_file 409858.cff
_cod_data_source_block La2(HPO3)3
_cod_depositor_comments
;
The following automatic conversions were performed:
'_exptl_absorpt_correction_type' value 'Multi-scan' changed to
'multi-scan' according to
'/home/saulius/struct/CIF-dictionaries/cif_core.dic' dictionary named
'cif_core.dic' version 2.4.1 from 2010-06-29.

Automatic conversion script
Id: cif_fix_enum 1555 2011-01-17 13:19:09Z saulius 
;
_cod_original_formula_sum 'H3 La2 P3 O9'
_cod_database_code 8102927

loop_
_symmetry_equiv_pos_as_xyz
'x, y, z'
'-x+1/2, -y, z+1/2'
'-x, y+1/2, -z'
'x+1/2, -y+1/2, -z+1/2'
'-x, -y, -z'
'x-1/2, y, -z-1/2'
'x, -y-1/2, z'
'-x-1/2, y-1/2, z-1/2'

loop_
_atom_site_label
_atom_site_type_symbol
_atom_site_fract_x
_atom_site_fract_y
_atom_site_fract_z
_atom_site_U_iso_or_equiv
_atom_site_adp_type
_atom_site_occupancy
_atom_site_symmetry_multiplicity
_atom_site_Wyckoff_symbol
_atom_site_calc_flag
_atom_site_refinement_flags
_atom_site_disorder_assembly
_atom_site_disorder_group
La1 La 0.80167(3) 0.427297(19) 0.15246(4) 0.00900(9) Uani 1 8 d d . . .
P1 P 0.54954(16) 0.60276(8) 0.16418(19) 0.0083(2) Uani 1 8 d d . . .
HP1 H 0.593(7) 0.679(4) 0.236(9) 0.010 Uiso 1 8 d d . . .
P2 P 0.5368(2) 0.2500 0.3877(3) 0.0101(3) Uani 1 4 c d S . .
HP2 H 0.600(11) 0.2500 0.548(13) 0.02(2) Uiso 1 4 c d S . .
O1 O 0.5746(4) 0.3392(2) 0.2873(6) 0.0146(8) Uani 1 8 d d . . .
O2 O 0.8748(5) 0.8885(3) 0.3882(6) 0.0194(9) Uani 1 8 d d . . .
O3 O 0.6622(4) 0.5725(3) 0.0061(5) 0.0147(7) Uani 1 8 d d . . .
O4 O 0.5667(4) 0.5323(2) 0.3274(5) 0.0124(7) Uani 1 8 d d . . .
O5 O 0.3570(6) 0.2500 0.4314(8) 0.0165(11) Uani 1 4 c d S . .

loop_
_atom_site_aniso_label
_atom_site_aniso_U_11
_atom_site_aniso_U_22
_atom_site_aniso_U_33
_atom_site_aniso_U_23
_atom_site_aniso_U_13
_atom_site_aniso_U_12
La1 0.00735(12) 0.01198(14) 0.00766(13) 0.00180(11) 0.00001(10) 0.00036(11)
P1 0.0093(5) 0.0084(5) 0.0071(6) -0.0003(4) 0.0001(5) 0.0000(4)
P2 0.0095(8) 0.0090(7) 0.0119(9) 0.000 -0.0003(6) 0.000
O1 0.0129(17) 0.0085(16) 0.022(2) 0.0038(14) 0.0025(15) -0.0022(14)
O2 0.0104(18) 0.033(2) 0.015(2) -0.0051(16) 0.0049(15) -0.0048(16)
O3 0.0177(17) 0.0158(17) 0.0107(17) 0.0030(14) 0.0044(14) 0.0087(15)
O4 0.0185(18) 0.0129(16) 0.0059(17) 0.0022(13) -0.0034(14) -0.0009(14)
O5 0.012(2) 0.017(3) 0.021(3) 0.000 0.008(2) 0.000

loop_
_atom_type_symbol
_atom_type_description
_atom_type_scat_dispersion_real
_atom_type_scat_dispersion_imag
_atom_type_scat_source
O O 0.0106 0.0060 'International Tables Vol C Tables 4.2.6.8 and 6.1.1.4'
H H 0.0000 0.0000 'International Tables Vol C Tables 4.2.6.8 and 6.1.1.4'
P P 0.1023 0.0942 'International Tables Vol C Tables 4.2.6.8 and 6.1.1.4'
La La -0.2871 2.4523 'International Tables Vol C Tables 4.2.6.8 and 6.1.1.4'

loop_
_geom_angle_atom_site_label_1
_geom_angle_atom_site_label_2
_geom_angle_atom_site_label_3
_geom_angle
_geom_angle_site_symmetry_1
_geom_angle_site_symmetry_3
_geom_angle_publ_flag
O2 La1 O1 73.45(14) 8_755 . ?
O2 La1 O3 146.23(13) 8_755 2_665 ?
O1 La1 O3 73.12(13) . 2_665 ?
O2 La1 O4 68.39(13) 8_755 2_664 ?
O1 La1 O4 140.85(12) . 2_664 ?
O3 La1 O4 145.37(12) 2_665 2_664 ?
O2 La1 O3 67.73(13) 8_755 . ?
O1 La1 O3 103.53(12) . . ?
O3 La1 O3 116.26(10) 2_665 . ?
O4 La1 O3 69.92(11) 2_664 . ?
O2 La1 O1 121.75(13) 8_755 6_656 ?
O1 La1 O1 109.87(11) . 6_656 ?
O3 La1 O1 74.82(12) 2_665 6_656 ?
O4 La1 O1 83.80(12) 2_664 6_656 ?
O3 La1 O1 146.60(12) . 6_656 ?
O2 La1 O4 131.73(13) 8_755 6_656 ?
O1 La1 O4 154.32(12) . 6_656 ?
O3 La1 O4 81.30(12) 2_665 6_656 ?
O4 La1 O4 64.80(13) 2_664 6_656 ?
O3 La1 O4 85.57(12) . 6_656 ?
O1 La1 O4 64.22(11) 6_656 6_656 ?
O2 La1 O5 73.24(15) 8_755 6_656 ?
O1 La1 O5 73.49(15) . 6_656 ?
O3 La1 O5 101.49(15) 2_665 6_656 ?
O4 La1 O5 87.25(15) 2_664 6_656 ?
O3 La1 O5 139.77(15) . 6_656 ?
O1 La1 O5 54.64(14) 6_656 6_656 ?
O4 La1 O5 114.78(14) 6_656 6_656 ?
O2 La1 O4 92.62(12) 8_755 . ?
O1 La1 O4 65.06(11) . . ?
O3 La1 O4 68.95(11) 2_665 . ?
O4 La1 O4 124.22(8) 2_664 . ?
O3 La1 O4 54.48(11) . . ?
O1 La1 O4 143.30(11) 6_656 . ?
O4 La1 O4 103.82(11) 6_656 . ?
O5 La1 O4 138.49(14) 6_656 . ?
O2 La1 P2 96.30(10) 8_755 6_656 ?
O1 La1 P2 94.50(9) . 6_656 ?
O3 La1 P2 90.91(9) 2_665 6_656 ?
O4 La1 P2 81.44(9) 2_664 6_656 ?
O3 La1 P2 150.65(9) . 6_656 ?
O1 La1 P2 27.32(8) 6_656 6_656 ?
O4 La1 P2 88.02(8) 6_656 6_656 ?
O5 La1 P2 27.73(11) 6_656 6_656 ?
O4 La1 P2 154.29(8) . 6_656 ?
O2 La1 P1 79.52(10) 8_755 . ?
O1 La1 P1 84.80(9) . . ?
O3 La1 P1 92.85(9) 2_665 . ?
O4 La1 P1 96.47(8) 2_664 . ?
O3 La1 P1 26.69(8) . . ?
O1 La1 P1 156.37(8) 6_656 . ?
O4 La1 P1 94.40(8) 6_656 . ?
O5 La1 P1 148.94(11) 6_656 . ?
O4 La1 P1 27.81(8) . . ?
P2 La1 P1 175.79(4) 6_656 . ?
O2 La1 La1 129.51(10) 8_755 2_665 ?
O1 La1 La1 77.49(9) . 2_665 ?
O3 La1 La1 35.95(8) 2_665 2_665 ?
O4 La1 La1 135.21(8) 2_664 2_665 ?
O3 La1 La1 80.43(8) . 2_665 ?
O1 La1 La1 106.57(9) 6_656 2_665 ?
O4 La1 La1 80.53(8) 6_656 2_665 ?
O5 La1 La1 134.71(13) 6_656 2_665 ?
O4 La1 La1 37.23(7) . 2_665 ?
P2 La1 La1 126.61(4) 6_656 2_665 ?
P1 La1 La1 57.31(3) . 2_665 ?
O2 P1 O3 116.0(2) 4_465 . ?
O2 P1 O4 109.1(2) 4_465 . ?
O3 P1 O4 107.2(2) . . ?
O2 P1 La1 132.15(17) 4_465 . ?
O3 P1 La1 50.79(14) . . ?
O4 P1 La1 56.48(15) . . ?
O2 P1 HP1 108(3) 4_465 . ?
O3 P1 HP1 112(3) . . ?
O4 P1 HP1 105(3) . . ?
La1 P1 HP1 120(3) . . ?
O1 P2 O1 118.4(3) 7_565 . ?
O1 P2 O5 107.31(19) 7_565 . ?
O1 P2 O5 107.31(19) . . ?
O1 P2 La1 53.20(15) 7_565 4_455 ?
O1 P2 La1 140.00(18) . 4_455 ?
O5 P2 La1 55.21(7) . 4_455 ?
O1 P2 La1 140.00(18) 7_565 6_556 ?
O1 P2 La1 53.20(15) . 6_556 ?
O5 P2 La1 55.21(7) . 6_556 ?
La1 P2 La1 105.28(6) 4_455 6_556 ?
O1 P2 HP2 109.8(17) 7_565 . ?
O1 P2 HP2 109.8(17) . . ?
O5 P2 HP2 103(4) . . ?
La1 P2 HP2 109(2) 4_455 . ?
La1 P2 HP2 109(2) 6_556 . ?
P2 O1 La1 141.7(2) . . ?
P2 O1 La1 99.48(18) . 6_556 ?
La1 O1 La1 117.64(13) . 6_556 ?
P1 O2 La1 138.5(2) 4_565 8_766 ?
P1 O3 La1 143.2(2) . 2_664 ?
P1 O3 La1 102.51(18) . . ?
La1 O3 La1 109.82(13) 2_664 . ?
P1 O4 La1 122.84(19) . 2_665 ?
P1 O4 La1 110.01(19) . 6_556 ?
La1 O4 La1 115.20(13) 2_665 6_556 ?
P1 O4 La1 95.71(17) . . ?
La1 O4 La1 102.80(12) 2_665 . ?
La1 O4 La1 106.63(12) 6_556 . ?
P2 O5 La1 97.06(13) . 4_455 ?
P2 O5 La1 97.06(13) . 6_556 ?
La1 O5 La1 147.7(2) 4_455 6_556 ?

loop_
_geom_bond_atom_site_label_1
_geom_bond_atom_site_label_2
_geom_bond_distance
_geom_bond_site_symmetry_2
_geom_bond_publ_flag
La1 O2 2.439(4) 8_755 ?
La1 O1 2.473(4) . ?
La1 O3 2.514(4) 2_665 ?
La1 O4 2.609(4) 2_664 ?
La1 O3 2.625(4) . ?
La1 O1 2.640(4) 6_656 ?
La1 O4 2.684(4) 6_656 ?
La1 O5 2.6912(18) 6_656 ?
La1 O4 2.771(4) . ?
La1 P2 3.2521(13) 6_656 ?
La1 P1 3.3068(13) . ?
La1 La1 4.2057(7) 2_665 ?
P1 O2 1.503(4) 4_465 ?
P1 O3 1.522(4) . ?
P1 O4 1.550(4) . ?
P1 HP1 1.27(6) . ?
P2 O1 1.513(4) 7_565 ?
P2 O1 1.513(4) . ?
P2 O5 1.525(6) . ?
P2 La1 3.2521(13) 4_455 ?
P2 La1 3.2521(13) 6_556 ?
P2 HP2 1.25(9) . ?
O1 La1 2.640(4) 6_556 ?
O2 P1 1.503(4) 4_565 ?
O2 La1 2.439(4) 8_766 ?
O3 La1 2.514(4) 2_664 ?
O4 La1 2.609(4) 2_665 ?
O4 La1 2.684(4) 6_556 ?
O5 La1 2.6912(18) 4_455 ?
O5 La1 2.6912(18) 6_556 ?
